data_1535802
loop_
_publ_author_name
'Cadot, E.'
'Marrot, J.'
'Secheresse, F.'

_publ_section_title
;
 Synthesis, structure and properties of the cyclic mixed valence
 oxothiotungstate (W8 S8 O8 (O H)8 (H3 W O6))(3-)
;
_journal_name_full 'Journal of Cluster Science'
_journal_page_first 303
_journal_page_last 312
_journal_volume 13
_journal_year 2002
_chemical_formula_sum 'H37 O35 Rb3 S8 W9'
_chemical_name_systematic 'Rb3 (W8 S8 O8 (O H)8 (H3 W O6)) (H2 O)13'
_space_group_IT_number 12
_symmetry_space_group_name_Hall '-C 2y'
_symmetry_space_group_name_H-M 'C 1 2/m 1'
_cell_angle_alpha 90
_cell_angle_beta 131.134
_cell_angle_gamma 90
_cell_formula_units_Z 2
_cell_length_a 20.354
_cell_length_b 11.8042
_cell_length_c 13.9355
_cell_volume 2521.760
_citation_journal_id_ASTM JCSCEB
_cod_data_source_file Cadot_JCSCEB_2002_529.cif
_cod_data_source_block H37O35Rb3S8W9
_cod_original_cell_volume 2521.76
_cod_database_code 1535802

loop_
_symmetry_equiv_pos_as_xyz
x,y,z
-x,y,-z
-x,-y,-z
x,-y,z
x+1/2,y+1/2,z
-x+1/2,y+1/2,-z
-x+1/2,-y+1/2,-z
x+1/2,-y+1/2,z

loop_
_atom_site_label
_atom_site_type_symbol
_atom_site_fract_x
_atom_site_fract_y
_atom_site_fract_z
_atom_site_occupancy
_atom_site_U_iso_or_equiv
O2 O-2 0.0377 0 0.4273 1 0.0
O5 O-2 0 -0.1708 0 1 0.0
O11 O-2 0.085 0.326 -0.1717 1 0.0
O8 O-2 -0.0394 0 0.0885 1 0.0
W5 W+6 0 -0.03121 0 0.5 0.0
O10 O-2 0.3886 0.3396 0.371 1 0.0
W1 W+5 0.18024 0 -0.03053 1 0.0
O1 O-2 0.2658 0 -0.0254 1 0.0
W2 W+5 0.01952 0 0.29007 1 0.0
S2 S-2 0.1006 0.1574 0.322 1 0.0
O3 O-2 0.2552 0 0.5366 1 0.0
O9 O-2 0.1179 0 0.1596 1 0.0
Rb2 Rb+1 0.0929 0.3883 0.0315 0.25 0.0
Rb1 Rb+1 0.4697 0.1463 0.5468 0.5 0.0
W3 W+5 0.18766 0 0.37407 1 0.0
W4 W+5 0.26008 0 0.22735 1 0.0
O7 O-2 0.2624 0.1014 0.3531 1 0.0
O6 O-2 -0.0939 -0.1024 0.1895 1 0.0
O12 O-2 0.2336 0.3249 0.3068 1 0.0
O13 O-2 -0.062 0.5 -0.22 0.5 0.0
O4 O-2 0.3675 0 0.3044 1 0.0
S1 S-2 0.2124 0.1571 0.0953 1 0.0
